data_4124561
loop_
_publ_author_name
'Esteruelas, Miguel A.'
'Oliv\'an, Montserrat'
'V\'elez, Andrea'

_publ_section_title
;
 Conclusive Evidence on the Mechanism of the Rhodium-Mediated Decyanative
 Borylation.
;
_journal_issue 38
_journal_name_full 'Journal of the American Chemical Society'
_journal_page_first 12321
_journal_page_last 12329
_journal_paper_doi 10.1021/jacs.5b07357
_journal_volume 137
_journal_year 2015
_chemical_formula_sum 'C33 H53 B Cl O3 P2 Rh'
_chemical_formula_weight 708.86
_chemical_name_systematic
; 
 ? 
;
_space_group_IT_number 14
_symmetry_cell_setting monoclinic
_symmetry_space_group_name_Hall '-P 2ybc'
_symmetry_space_group_name_H-M 'P 1 21/c 1'
_atom_sites_solution_hydrogens geom
_atom_sites_solution_primary direct
_atom_sites_solution_secondary difmap
_audit_creation_method SHELXL-97
_cell_angle_alpha 90.00
_cell_angle_beta 92.9000(10)
_cell_angle_gamma 90.00
_cell_formula_units_Z 4
_cell_length_a 19.0180(17)
_cell_length_b 9.5701(9)
_cell_length_c 19.2725(18)
_cell_measurement_reflns_used 5533
_cell_measurement_temperature 100(2)
_cell_measurement_theta_max 26
_cell_measurement_theta_min 2
_cell_volume 3503.2(6)
_computing_cell_refinement 'APEX2 v2008.4-0, Bruker AXS'
_computing_data_collection 'APEX2 v2008.4-0, Bruker AXS'
_computing_data_reduction
;
  SAINT-Bruker integration program embedded in APEX2 v2008.4-0, Bruker AXS
;
_computing_molecular_graphics 'XP, SHELXTL v. 6.1 (Bruker, 2000)'
_computing_publication_material 'XCIF, SHELXTL v. 6.1 (Bruker, 2000)'
_computing_structure_refinement 'SHELXL-97 (Sheldrick, 1997)'
_computing_structure_solution 'SHELXS-97 (Sheldrick, 1990)'
_diffrn_ambient_temperature 100(2)
_diffrn_detector_area_resol_mean 8.26
_diffrn_measured_fraction_theta_full 0.993
_diffrn_measured_fraction_theta_max 0.925
_diffrn_measurement_device_type 'Bruker SMART APEX CCD system'
_diffrn_measurement_method '\w rotations with narrow frames'
_diffrn_radiation_monochromator graphite
_diffrn_radiation_source 'fine-focus sealed tube'
_diffrn_radiation_type MoK\a
_diffrn_radiation_wavelength 0.71073
_diffrn_reflns_av_R_equivalents 0.0563
_diffrn_reflns_av_sigmaI/netI 0.0800
_diffrn_reflns_limit_h_max 24
_diffrn_reflns_limit_h_min -24
_diffrn_reflns_limit_k_max 12
_diffrn_reflns_limit_k_min -12
_diffrn_reflns_limit_l_max 25
_diffrn_reflns_limit_l_min -26
_diffrn_reflns_number 31398
_diffrn_reflns_theta_full 27.50
_diffrn_reflns_theta_max 28.66
_diffrn_reflns_theta_min 2.12
_diffrn_standards_decay_% 'no decay'
_exptl_absorpt_coefficient_mu 0.686
_exptl_absorpt_correction_T_max 0.939
_exptl_absorpt_correction_T_min 0.826
_exptl_absorpt_correction_type multi-scan
_exptl_absorpt_process_details
;
Absorption correction performed with SADABS program. This is based on the
method of Blessing: Blessing, R. H., Acta Crystallogr., Sect. A 1995, 51, 33.

SADABS: Area-Detector Absorption Correction. Bruker-AXS 
within SAINT+ package, v. 6.1 (2000).
;
_exptl_crystal_colour colorless
_exptl_crystal_density_diffrn 1.344
_exptl_crystal_density_method 'not measured'
_exptl_crystal_description 'irregular prism'
_exptl_crystal_F_000 1488
_exptl_crystal_size_max 0.16
_exptl_crystal_size_mid 0.14
_exptl_crystal_size_min 0.06
_refine_diff_density_max 1.243
_refine_diff_density_min -1.029
_refine_diff_density_rms 0.093
_refine_ls_extinction_method none
_refine_ls_goodness_of_fit_ref 0.928
_refine_ls_hydrogen_treatment mixed
_refine_ls_matrix_type full
_refine_ls_number_parameters 387
_refine_ls_number_reflns 8330
_refine_ls_number_restraints 1
_refine_ls_restrained_S_all 0.928
_refine_ls_R_factor_all 0.0705
_refine_ls_R_factor_gt 0.0403
_refine_ls_shift/su_max 0.001
_refine_ls_shift/su_mean 0.000
_refine_ls_structure_factor_coef Fsqd
_refine_ls_weighting_details 'calc w=1/[\s^2^(Fo^2^)+(0.0349P)^2^+0.0000P] where P=(Fo^2^+2Fc^2^)/3'
_refine_ls_weighting_scheme calc
_refine_ls_wR_factor_gt 0.0778
_refine_ls_wR_factor_ref 0.0851
_reflns_number_gt 5830
_reflns_number_total 8330
_reflns_threshold_expression >2sigma(I)
_cod_data_source_file ja5b07357_si_004.cif
_cod_data_source_block enrique226
_cod_original_sg_symbol_H-M P2(1)/c
_cod_database_code 4124561

loop_
_symmetry_equiv_pos_as_xyz
'x, y, z'
'-x, y+1/2, -z+1/2'
'-x, -y, -z'
'x, -y-1/2, z-1/2'

loop_
_atom_site_label
_atom_site_type_symbol
_atom_site_fract_x
_atom_site_fract_y
_atom_site_fract_z
_atom_site_U_iso_or_equiv
_atom_site_adp_type
_atom_site_occupancy
_atom_site_symmetry_multiplicity
_atom_site_calc_flag
_atom_site_refinement_flags
Rh Rh 0.252827(12) 0.47985(2) 0.182982(12) 0.01446(7) Uani 1 1 d D
H01 H 0.2221(17) 0.338(2) 0.2103(17) 0.050 Uiso 1 1 d D
P1 P 0.15265(4) 0.56721(8) 0.22649(4) 0.01665(17) Uani 1 1 d .
P2 P 0.35760(4) 0.36194(8) 0.18359(4) 0.01696(17) Uani 1 1 d .
Cl1 Cl 0.29620(4) 0.69891(8) 0.13389(4) 0.02374(18) Uani 1 1 d .
O1 O 0.30079(10) 0.5635(2) 0.28689(10) 0.0157(5) Uani 1 1 d .
C1 C 0.18295(16) 0.6053(3) 0.31682(15) 0.0174(7) Uani 1 1 d .
C2 C 0.13685(17) 0.6462(3) 0.36740(16) 0.0222(7) Uani 1 1 d .
H2 H 0.0877 0.6476 0.3560 0.027 Uiso 1 1 calc R
C3 C 0.16098(17) 0.6843(3) 0.43315(16) 0.0248(7) Uani 1 1 d .
H3 H 0.1284 0.7080 0.4670 0.030 Uiso 1 1 calc R
C4 C 0.23291(16) 0.6883(3) 0.45032(16) 0.0223(7) Uani 1 1 d .
H4 H 0.2493 0.7164 0.4956 0.027 Uiso 1 1 calc R
C5 C 0.28091(16) 0.6512(3) 0.40144(16) 0.0194(7) Uani 1 1 d .
C6 C 0.25430(16) 0.6060(3) 0.33682(15) 0.0162(6) Uani 1 1 d .
C7 C 0.36022(16) 0.6733(3) 0.41240(16) 0.0217(7) Uani 1 1 d .
C8 C 0.38455(18) 0.6767(4) 0.48863(17) 0.0422(10) Uani 1 1 d .
H8A H 0.3747 0.5865 0.5101 0.063 Uiso 1 1 calc R
H8B H 0.3594 0.7509 0.5122 0.063 Uiso 1 1 calc R
H8C H 0.4353 0.6951 0.4928 0.063 Uiso 1 1 calc R
C9 C 0.37621(17) 0.8158(3) 0.3786(2) 0.0350(9) Uani 1 1 d .
H9A H 0.4268 0.8349 0.3839 0.052 Uiso 1 1 calc R
H9B H 0.3503 0.8898 0.4014 0.052 Uiso 1 1 calc R
H9C H 0.3617 0.8130 0.3291 0.052 Uiso 1 1 calc R
C10 C 0.39754(16) 0.5602(3) 0.37251(15) 0.0192(7) Uani 1 1 d .
C11 C 0.36714(14) 0.5126(3) 0.30997(15) 0.0166(6) Uani 1 1 d .
C12 C 0.39952(16) 0.4177(3) 0.26682(16) 0.0197(7) Uani 1 1 d .
C13 C 0.46587(17) 0.3678(3) 0.28992(17) 0.0258(8) Uani 1 1 d .
H13 H 0.4896 0.3029 0.2620 0.031 Uiso 1 1 calc R
C14 C 0.49731(17) 0.4106(3) 0.35199(18) 0.0285(8) Uani 1 1 d .
H14 H 0.5421 0.3747 0.3669 0.034 Uiso 1 1 calc R
C15 C 0.46357(16) 0.5066(3) 0.39296(16) 0.0254(7) Uani 1 1 d .
H15 H 0.4859 0.5362 0.4357 0.030 Uiso 1 1 calc R
C16 C 0.11461(16) 0.7379(3) 0.19758(16) 0.0230(7) Uani 1 1 d .
H16 H 0.0665 0.7457 0.2159 0.028 Uiso 1 1 calc R
C17 C 0.15783(18) 0.8631(3) 0.22425(17) 0.0280(8) Uani 1 1 d .
H17A H 0.2062 0.8545 0.2095 0.042 Uiso 1 1 calc R
H17B H 0.1582 0.8658 0.2751 0.042 Uiso 1 1 calc R
H17C H 0.1368 0.9494 0.2053 0.042 Uiso 1 1 calc R
C18 C 0.10680(17) 0.7412(4) 0.11785(16) 0.0282(8) Uani 1 1 d .
H18A H 0.0805 0.8249 0.1029 0.042 Uiso 1 1 calc R
H18B H 0.0813 0.6578 0.1011 0.042 Uiso 1 1 calc R
H18C H 0.1536 0.7430 0.0987 0.042 Uiso 1 1 calc R
C19 C 0.07391(16) 0.4564(3) 0.24045(17) 0.0247(7) Uani 1 1 d .
H19 H 0.0504 0.4976 0.2810 0.030 Uiso 1 1 calc R
C20 C 0.09585(18) 0.3088(4) 0.2617(2) 0.0397(10) Uani 1 1 d .
H20A H 0.0548 0.2577 0.2771 0.060 Uiso 1 1 calc R
H20B H 0.1319 0.3132 0.2998 0.060 Uiso 1 1 calc R
H20C H 0.1149 0.2606 0.2219 0.060 Uiso 1 1 calc R
C21 C 0.01906(17) 0.4547(4) 0.18027(18) 0.0330(9) Uani 1 1 d .
H21A H 0.0403 0.4184 0.1386 0.050 Uiso 1 1 calc R
H21B H 0.0019 0.5499 0.1713 0.050 Uiso 1 1 calc R
H21C H -0.0204 0.3947 0.1920 0.050 Uiso 1 1 calc R
C22 C 0.42970(17) 0.3942(3) 0.12387(17) 0.0247(7) Uani 1 1 d .
H22 H 0.4663 0.3208 0.1333 0.030 Uiso 1 1 calc R
C23 C 0.46483(17) 0.5355(3) 0.13691(19) 0.0338(9) Uani 1 1 d .
H23A H 0.5003 0.5510 0.1026 0.051 Uiso 1 1 calc R
H23B H 0.4875 0.5370 0.1837 0.051 Uiso 1 1 calc R
H23C H 0.4293 0.6096 0.1328 0.051 Uiso 1 1 calc R
C24 C 0.4055(2) 0.3826(5) 0.04760(18) 0.0513(12) Uani 1 1 d .
H24A H 0.3695 0.4537 0.0365 0.077 Uiso 1 1 calc R
H24B H 0.3856 0.2896 0.0386 0.077 Uiso 1 1 calc R
H24C H 0.4457 0.3972 0.0186 0.077 Uiso 1 1 calc R
C25 C 0.35796(18) 0.1696(3) 0.19568(17) 0.0268(8) Uani 1 1 d .
H25 H 0.4083 0.1393 0.2005 0.032 Uiso 1 1 calc R
C26 C 0.3245(2) 0.0934(4) 0.1339(2) 0.0562(13) Uani 1 1 d .
H26A H 0.3277 -0.0076 0.1418 0.084 Uiso 1 1 calc R
H26B H 0.3493 0.1175 0.0921 0.084 Uiso 1 1 calc R
H26C H 0.2750 0.1207 0.1276 0.084 Uiso 1 1 calc R
C27 C 0.3232(2) 0.1261(4) 0.2617(2) 0.0446(11) Uani 1 1 d .
H27A H 0.2745 0.1599 0.2601 0.067 Uiso 1 1 calc R
H27B H 0.3492 0.1664 0.3021 0.067 Uiso 1 1 calc R
H27C H 0.3235 0.0240 0.2655 0.067 Uiso 1 1 calc R
B1 B 0.20928(19) 0.3959(4) 0.09666(19) 0.0218(8) Uani 1 1 d .
O2 O 0.13989(14) 0.3682(3) 0.08247(14) 0.0544(8) Uani 1 1 d .
O3 O 0.24723(14) 0.3529(3) 0.04188(14) 0.0536(8) Uani 1 1 d .
C28 C 0.1309(2) 0.2878(4) 0.0188(2) 0.0416(10) Uani 1 1 d .
C29 C 0.0647(2) 0.3385(7) -0.0204(3) 0.094(2) Uani 1 1 d .
H29A H 0.0236 0.3156 0.0061 0.141 Uiso 1 1 calc R
H29B H 0.0604 0.2928 -0.0659 0.141 Uiso 1 1 calc R
H29C H 0.0674 0.4400 -0.0268 0.141 Uiso 1 1 calc R
C30 C 0.1191(3) 0.1383(5) 0.0414(3) 0.0757(16) Uani 1 1 d .
H30A H 0.1621 0.1024 0.0652 0.114 Uiso 1 1 calc R
H30B H 0.1070 0.0805 0.0005 0.114 Uiso 1 1 calc R
H30C H 0.0804 0.1354 0.0731 0.114 Uiso 1 1 calc R
C31 C 0.1986(2) 0.3167(4) -0.01698(19) 0.0412(10) Uani 1 1 d .
C32 C 0.1958(3) 0.4364(5) -0.0672(2) 0.0703(15) Uani 1 1 d .
H32A H 0.1744 0.5176 -0.0455 0.105 Uiso 1 1 calc R
H32B H 0.1675 0.4099 -0.1090 0.105 Uiso 1 1 calc R
H32C H 0.2436 0.4600 -0.0798 0.105 Uiso 1 1 calc R
C33 C 0.2304(2) 0.1881(5) -0.0505(2) 0.0562(12) Uani 1 1 d .
H33A H 0.2773 0.2112 -0.0660 0.084 Uiso 1 1 calc R
H33B H 0.2001 0.1587 -0.0905 0.084 Uiso 1 1 calc R
H33C H 0.2343 0.1120 -0.0165 0.084 Uiso 1 1 calc R

loop_
_atom_site_aniso_label
_atom_site_aniso_U_11
_atom_site_aniso_U_22
_atom_site_aniso_U_33
_atom_site_aniso_U_23
_atom_site_aniso_U_13
_atom_site_aniso_U_12
Rh 0.01601(12) 0.01427(12) 0.01298(12) -0.00033(10) -0.00048(8) 0.00037(10)
P1 0.0156(4) 0.0202(4) 0.0141(4) 0.0009(3) -0.0001(3) -0.0005(3)
P2 0.0187(4) 0.0147(4) 0.0174(4) -0.0004(3) 0.0002(3) 0.0015(3)
Cl1 0.0265(4) 0.0199(4) 0.0252(4) 0.0065(3) 0.0053(3) 0.0009(3)
O1 0.0152(11) 0.0196(12) 0.0121(11) 0.0008(8) -0.0016(8) 0.0026(8)
C1 0.0217(17) 0.0182(16) 0.0121(16) 0.0031(12) 0.0002(12) -0.0005(13)
C2 0.0212(17) 0.0266(18) 0.0188(17) -0.0005(14) 0.0018(13) -0.0003(14)
C3 0.0264(18) 0.0291(19) 0.0197(18) -0.0025(14) 0.0092(14) 0.0007(15)
C4 0.0273(18) 0.0262(18) 0.0135(16) -0.0018(13) 0.0035(13) -0.0050(14)
C5 0.0220(17) 0.0183(16) 0.0177(17) 0.0023(13) 0.0007(13) -0.0009(13)
C6 0.0202(16) 0.0129(15) 0.0160(16) 0.0019(11) 0.0064(13) -0.0023(12)
C7 0.0202(17) 0.0284(19) 0.0161(17) -0.0043(14) -0.0021(13) -0.0004(14)
C8 0.029(2) 0.074(3) 0.022(2) -0.0147(19) -0.0067(16) 0.003(2)
C9 0.0202(18) 0.025(2) 0.061(3) -0.0072(18) 0.0074(17) -0.0042(15)
C10 0.0207(16) 0.0200(17) 0.0169(16) 0.0026(12) 0.0003(13) -0.0006(13)
C11 0.0149(14) 0.0181(16) 0.0165(15) 0.0059(12) -0.0008(11) 0.0009(12)
C12 0.0215(17) 0.0187(16) 0.0185(17) 0.0018(13) -0.0023(13) 0.0026(13)
C13 0.0281(19) 0.0212(18) 0.0278(19) -0.0014(14) -0.0021(15) 0.0082(14)
C14 0.0236(18) 0.029(2) 0.033(2) 0.0032(16) -0.0075(15) 0.0090(15)
C15 0.0254(17) 0.030(2) 0.0204(17) 0.0006(14) -0.0076(13) 0.0015(15)
C16 0.0199(17) 0.0261(18) 0.0231(18) 0.0028(14) 0.0016(13) 0.0080(14)
C17 0.034(2) 0.0217(18) 0.028(2) 0.0014(14) 0.0045(15) 0.0041(15)
C18 0.0291(19) 0.031(2) 0.0241(19) 0.0079(15) -0.0029(15) 0.0068(15)
C19 0.0197(17) 0.029(2) 0.0254(18) 0.0004(15) 0.0010(13) -0.0056(14)
C20 0.025(2) 0.040(2) 0.054(3) 0.0208(19) -0.0012(18) -0.0107(17)
C21 0.0257(19) 0.036(2) 0.037(2) -0.0009(17) -0.0041(16) -0.0095(16)
C22 0.0213(17) 0.0243(18) 0.0292(19) -0.0020(14) 0.0070(14) 0.0021(14)
C23 0.0270(19) 0.0263(19) 0.049(2) 0.0081(17) 0.0147(17) 0.0007(16)
C24 0.048(3) 0.081(3) 0.026(2) -0.006(2) 0.0137(19) -0.020(2)
C25 0.0307(19) 0.0178(17) 0.032(2) 0.0021(14) 0.0008(15) 0.0031(14)
C26 0.090(4) 0.018(2) 0.057(3) -0.0049(19) -0.026(3) -0.001(2)
C27 0.053(3) 0.028(2) 0.054(3) 0.0173(19) 0.013(2) 0.0016(19)
B1 0.022(2) 0.021(2) 0.022(2) -0.0024(15) -0.0034(15) 0.0014(15)
O2 0.0386(17) 0.088(2) 0.0360(17) -0.0303(16) -0.0030(13) -0.0130(16)
O3 0.0443(17) 0.082(2) 0.0345(16) -0.0262(15) 0.0027(13) -0.0177(15)
C28 0.040(2) 0.048(3) 0.037(2) -0.0190(19) -0.0094(18) 0.0008(19)
C29 0.051(3) 0.161(6) 0.067(4) -0.038(4) -0.029(3) 0.033(4)
C30 0.071(4) 0.062(3) 0.096(4) -0.019(3) 0.023(3) -0.027(3)
C31 0.048(2) 0.048(3) 0.027(2) -0.0140(18) -0.0066(18) -0.010(2)
C32 0.108(4) 0.040(3) 0.062(3) 0.001(2) -0.004(3) -0.012(3)
C33 0.051(3) 0.063(3) 0.055(3) -0.023(2) 0.004(2) 0.009(2)

loop_
_atom_type_symbol
_atom_type_description
_atom_type_scat_dispersion_real
_atom_type_scat_dispersion_imag
_atom_type_scat_source
C C 0.0033 0.0016 'International Tables Vol C Tables 4.2.6.8 and 6.1.1.4'
H H 0.0000 0.0000 'International Tables Vol C Tables 4.2.6.8 and 6.1.1.4'
B B 0.0013 0.0007 'International Tables Vol C Tables 4.2.6.8 and 6.1.1.4'
O O 0.0106 0.0060 'International Tables Vol C Tables 4.2.6.8 and 6.1.1.4'
P P 0.1023 0.0942 'International Tables Vol C Tables 4.2.6.8 and 6.1.1.4'
Cl Cl 0.1484 0.1585 'International Tables Vol C Tables 4.2.6.8 and 6.1.1.4'
Rh Rh -1.1178 0.9187 'International Tables Vol C Tables 4.2.6.8 and 6.1.1.4'

loop_
_geom_angle_atom_site_label_1
_geom_angle_atom_site_label_2
_geom_angle_atom_site_label_3
_geom_angle
B1 Rh P1 97.78(11)
B1 Rh P2 97.51(11)
P1 Rh P2 157.30(3)
B1 Rh O1 176.06(12)
P1 Rh O1 81.62(5)
P2 Rh O1 81.98(5)
B1 Rh Cl1 98.97(11)
P1 Rh Cl1 97.57(3)
P2 Rh Cl1 96.51(3)
O1 Rh Cl1 84.98(5)
B1 Rh H01 77.7(12)
P1 Rh H01 82.0(12)
P2 Rh H01 84.9(12)
O1 Rh H01 98.3(12)
Cl1 Rh H01 176.5(12)
C1 P1 C16 101.99(14)
C1 P1 C19 101.01(14)
C16 P1 C19 103.84(15)
C1 P1 Rh 101.12(10)
C16 P1 Rh 122.11(11)
C19 P1 Rh 122.47(11)
C12 P2 C25 100.37(14)
C12 P2 C22 101.03(14)
C25 P2 C22 104.15(15)
C12 P2 Rh 101.59(10)
C25 P2 Rh 119.17(11)
C22 P2 Rh 125.70(11)
C6 O1 C11 118.2(2)
C6 O1 Rh 117.57(16)
C11 O1 Rh 117.72(17)
C6 C1 C2 116.2(3)
C6 C1 P1 121.1(2)
C2 C1 P1 122.4(2)
C3 C2 C1 121.6(3)
C3 C2 H2 119.2
C1 C2 H2 119.2
C2 C3 C4 120.3(3)
C2 C3 H3 119.8
C4 C3 H3 119.8
C5 C4 C3 120.2(3)
C5 C4 H4 119.9
C3 C4 H4 119.9
C6 C5 C4 117.7(3)
C6 C5 C7 118.7(3)
C4 C5 C7 123.3(3)
C5 C6 C1 123.7(3)
C5 C6 O1 119.5(3)
C1 C6 O1 116.7(3)
C8 C7 C10 112.1(3)
C8 C7 C5 112.8(3)
C10 C7 C5 108.3(2)
C8 C7 C9 109.3(3)
C10 C7 C9 107.9(3)
C5 C7 C9 106.1(3)
C7 C8 H8A 109.5
C7 C8 H8B 109.5
H8A C8 H8B 109.5
C7 C8 H8C 109.5
H8A C8 H8C 109.5
H8B C8 H8C 109.5
C7 C9 H9A 109.5
C7 C9 H9B 109.5
H9A C9 H9B 109.5
C7 C9 H9C 109.5
H9A C9 H9C 109.5
H9B C9 H9C 109.5
C11 C10 C15 117.0(3)
C11 C10 C7 119.2(3)
C15 C10 C7 123.7(3)
C10 C11 C12 123.7(3)
C10 C11 O1 119.3(3)
C12 C11 O1 117.0(2)
C11 C12 C13 116.7(3)
C11 C12 P2 121.7(2)
C13 C12 P2 121.6(2)
C14 C13 C12 121.4(3)
C14 C13 H13 119.3
C12 C13 H13 119.3
C13 C14 C15 120.0(3)
C13 C14 H14 120.0
C15 C14 H14 120.0
C14 C15 C10 121.2(3)
C14 C15 H15 119.4
C10 C15 H15 119.4
C17 C16 C18 110.1(3)
C17 C16 P1 113.2(2)
C18 C16 P1 109.5(2)
C17 C16 H16 108.0
C18 C16 H16 108.0
P1 C16 H16 108.0
C16 C17 H17A 109.5
C16 C17 H17B 109.5
H17A C17 H17B 109.5
C16 C17 H17C 109.5
H17A C17 H17C 109.5
H17B C17 H17C 109.5
C16 C18 H18A 109.5
C16 C18 H18B 109.5
H18A C18 H18B 109.5
C16 C18 H18C 109.5
H18A C18 H18C 109.5
H18B C18 H18C 109.5
C21 C19 C20 111.3(3)
C21 C19 P1 114.9(2)
C20 C19 P1 110.8(2)
C21 C19 H19 106.4
C20 C19 H19 106.4
P1 C19 H19 106.4
C19 C20 H20A 109.5
C19 C20 H20B 109.5
H20A C20 H20B 109.5
C19 C20 H20C 109.5
H20A C20 H20C 109.5
H20B C20 H20C 109.5
C19 C21 H21A 109.5
C19 C21 H21B 109.5
H21A C21 H21B 109.5
C19 C21 H21C 109.5
H21A C21 H21C 109.5
H21B C21 H21C 109.5
C24 C22 C23 109.4(3)
C24 C22 P2 112.9(2)
C23 C22 P2 112.1(2)
C24 C22 H22 107.4
C23 C22 H22 107.4
P2 C22 H22 107.4
C22 C23 H23A 109.5
C22 C23 H23B 109.5
H23A C23 H23B 109.5
C22 C23 H23C 109.5
H23A C23 H23C 109.5
H23B C23 H23C 109.5
C22 C24 H24A 109.5
C22 C24 H24B 109.5
H24A C24 H24B 109.5
C22 C24 H24C 109.5
H24A C24 H24C 109.5
H24B C24 H24C 109.5
C26 C25 C27 110.2(3)
C26 C25 P2 112.4(2)
C27 C25 P2 112.2(2)
C26 C25 H25 107.3
C27 C25 H25 107.3
P2 C25 H25 107.3
C25 C26 H26A 109.5
C25 C26 H26B 109.5
H26A C26 H26B 109.5
C25 C26 H26C 109.5
H26A C26 H26C 109.5
H26B C26 H26C 109.5
C25 C27 H27A 109.5
C25 C27 H27B 109.5
H27A C27 H27B 109.5
C25 C27 H27C 109.5
H27A C27 H27C 109.5
H27B C27 H27C 109.5
O2 B1 O3 109.2(3)
O2 B1 Rh 127.3(3)
O3 B1 Rh 123.5(3)
B1 O2 C28 110.2(3)
B1 O3 C31 109.3(3)
O2 C28 C29 108.1(3)
O2 C28 C31 102.8(3)
C29 C28 C31 114.7(4)
O2 C28 C30 105.6(3)
C29 C28 C30 108.3(4)
C31 C28 C30 116.4(4)
C28 C29 H29A 109.5
C28 C29 H29B 109.5
H29A C29 H29B 109.5
C28 C29 H29C 109.5
H29A C29 H29C 109.5
H29B C29 H29C 109.5
C28 C30 H30A 109.5
C28 C30 H30B 109.5
H30A C30 H30B 109.5
C28 C30 H30C 109.5
H30A C30 H30C 109.5
H30B C30 H30C 109.5
O3 C31 C32 108.6(3)
O3 C31 C28 102.0(3)
C32 C31 C28 115.5(4)
O3 C31 C33 105.6(3)
C32 C31 C33 110.2(4)
C28 C31 C33 114.1(3)
C31 C32 H32A 109.5
C31 C32 H32B 109.5
H32A C32 H32B 109.5
C31 C32 H32C 109.5
H32A C32 H32C 109.5
H32B C32 H32C 109.5
C31 C33 H33A 109.5
C31 C33 H33B 109.5
H33A C33 H33B 109.5
C31 C33 H33C 109.5
H33A C33 H33C 109.5
H33B C33 H33C 109.5

loop_
_geom_bond_atom_site_label_1
_geom_bond_atom_site_label_2
_geom_bond_distance
Rh B1 1.990(4)
Rh P1 2.2789(8)
Rh P2 2.2893(8)
Rh O1 2.3019(19)
Rh Cl1 2.4595(8)
Rh H01 1.577(10)
P1 C1 1.842(3)
P1 C16 1.860(3)
P1 C19 1.865(3)
P2 C12 1.834(3)
P2 C25 1.856(3)
P2 C22 1.860(3)
O1 C6 1.400(3)
O1 C11 1.404(3)
C1 C6 1.392(4)
C1 C2 1.399(4)
C2 C3 1.375(4)
C2 H2 0.9500
C3 C4 1.392(4)
C3 H3 0.9500
C4 C5 1.391(4)
C4 H4 0.9500
C5 C6 1.389(4)
C5 C7 1.527(4)
C7 C8 1.518(4)
C7 C10 1.524(4)
C7 C9 1.549(4)
C8 H8A 0.9800
C8 H8B 0.9800
C8 H8C 0.9800
C9 H9A 0.9800
C9 H9B 0.9800
C9 H9C 0.9800
C10 C11 1.387(4)
C10 C15 1.395(4)
C11 C12 1.395(4)
C12 C13 1.400(4)
C13 C14 1.373(4)
C13 H13 0.9500
C14 C15 1.389(4)
C14 H14 0.9500
C15 H15 0.9500
C16 C17 1.528(4)
C16 C18 1.537(4)
C16 H16 1.0000
C17 H17A 0.9800
C17 H17B 0.9800
C17 H17C 0.9800
C18 H18A 0.9800
C18 H18B 0.9800
C18 H18C 0.9800
C19 C21 1.520(4)
C19 C20 1.523(5)
C19 H19 1.0000
C20 H20A 0.9800
C20 H20B 0.9800
C20 H20C 0.9800
C21 H21A 0.9800
C21 H21B 0.9800
C21 H21C 0.9800
C22 C24 1.522(5)
C22 C23 1.524(4)
C22 H22 1.0000
C23 H23A 0.9800
C23 H23B 0.9800
C23 H23C 0.9800
C24 H24A 0.9800
C24 H24B 0.9800
C24 H24C 0.9800
C25 C26 1.509(5)
C25 C27 1.522(5)
C25 H25 1.0000
C26 H26A 0.9800
C26 H26B 0.9800
C26 H26C 0.9800
C27 H27A 0.9800
C27 H27B 0.9800
C27 H27C 0.9800
B1 O2 1.360(4)
B1 O3 1.372(4)
O2 C28 1.452(4)
O3 C31 1.469(4)
C28 C29 1.514(5)
C28 C31 1.516(5)
C28 C30 1.516(6)
C29 H29A 0.9800
C29 H29B 0.9800
C29 H29C 0.9800
C30 H30A 0.9800
C30 H30B 0.9800
C30 H30C 0.9800
C31 C32 1.498(6)
C31 C33 1.529(5)
C32 H32A 0.9800
C32 H32B 0.9800
C32 H32C 0.9800
C33 H33A 0.9800
C33 H33B 0.9800
C33 H33C 0.9800
